data_7048646
loop_
_publ_author_name
'Gradiski, Matthew V.'
'Tsui, Brian T. H.'
'Lough, Alan J.'
'Morris, Robert H.'

_publ_section_title
;
 PNN' &amp; P<sub>2</sub>NN' ligands via reductive amination with
 phosphine aldehydes: synthesis and base-metal coordination chemistry.
;
_journal_issue 6
_journal_name_full 'Dalton transactions (Cambridge, England : 2003)'
_journal_page_first 2150
_journal_page_last 2159
_journal_paper_doi 10.1039/c8dt04058c
_journal_volume 48
_journal_year 2019
_chemical_formula_moiety 'C19 H19 N2 P'
_chemical_formula_sum 'C19 H19 N2 P'
_chemical_formula_weight 306.33
_space_group_crystal_system monoclinic
_space_group_IT_number 14
_space_group_name_Hall '-P 2ybc'
_space_group_name_H-M_alt 'P 1 21/c 1'
_symmetry_space_group_name_Hall '-P 2ybc'
_symmetry_space_group_name_H-M 'P 1 21/c 1'
_atom_sites_solution_hydrogens mixed
_audit_creation_method SHELXL-2016/6
_audit_update_record
;
2018-10-09 deposited with the CCDC.
2019-01-16 downloaded from the CCDC.
;
_cell_angle_alpha 90
_cell_angle_beta 116.474(3)
_cell_angle_gamma 90
_cell_formula_units_Z 4
_cell_length_a 18.4650(19)
_cell_length_b 5.4113(5)
_cell_length_c 17.7373(18)
_cell_measurement_reflns_used 4908
_cell_measurement_temperature 150(2)
_cell_measurement_theta_max 27.50
_cell_measurement_theta_min 2.46
_cell_volume 1586.5(3)
_computing_cell_refinement APEX2
_computing_data_collection 'APEX2 (Bruker, 2014)'
_computing_data_reduction 'SAINT (Bruker, 2014)'
_computing_molecular_graphics 'PLATON (Spek, 2009)'
_computing_publication_material 'SHELXTL (Sheldrick, 2008)'
_computing_structure_refinement 'SHELXL-2016/6 (Sheldrick, 2016)'
_computing_structure_solution 'SHELXT (Sheldrick, 2015)'
_diffrn_ambient_temperature 150(2)
_diffrn_measured_fraction_theta_full 1.000
_diffrn_measured_fraction_theta_max 0.996
_diffrn_measurement_device_type 'Bruker Kappa APEX-DUO CCD'
_diffrn_measurement_method '\f and \w scans'
_diffrn_radiation_type MoK\a
_diffrn_radiation_wavelength 0.71073
_diffrn_reflns_av_R_equivalents 0.0562
_diffrn_reflns_av_unetI/netI 0.0483
_diffrn_reflns_Laue_measured_fraction_full 1.000
_diffrn_reflns_Laue_measured_fraction_max 0.996
_diffrn_reflns_limit_h_max 23
_diffrn_reflns_limit_h_min -23
_diffrn_reflns_limit_k_max 7
_diffrn_reflns_limit_k_min -7
_diffrn_reflns_limit_l_max 20
_diffrn_reflns_limit_l_min -23
_diffrn_reflns_number 20049
_diffrn_reflns_point_group_measured_fraction_full 1.000
_diffrn_reflns_point_group_measured_fraction_max 0.996
_diffrn_reflns_theta_full 25.242
_diffrn_reflns_theta_max 27.605
_diffrn_reflns_theta_min 2.298
_diffrn_source 'sealed tube with Bruker Triumph monochromator'
_exptl_absorpt_coefficient_mu 0.171
_exptl_absorpt_correction_T_max 0.7456
_exptl_absorpt_correction_T_min 0.6820
_exptl_absorpt_correction_type multi-scan
_exptl_absorpt_process_details 'SADABS (Bruker, 2014)'
_exptl_crystal_colour colourless
_exptl_crystal_density_diffrn 1.283
_exptl_crystal_description Block
_exptl_crystal_F_000 648
_exptl_crystal_size_max 0.190
_exptl_crystal_size_mid 0.150
_exptl_crystal_size_min 0.100
_refine_diff_density_max 1.015
_refine_diff_density_min -0.470
_refine_diff_density_rms 0.057
_refine_ls_extinction_method none
_refine_ls_goodness_of_fit_ref 1.028
_refine_ls_hydrogen_treatment mixed
_refine_ls_matrix_type full
_refine_ls_number_parameters 203
_refine_ls_number_reflns 3657
_refine_ls_number_restraints 0
_refine_ls_restrained_S_all 1.028
_refine_ls_R_factor_all 0.0760
_refine_ls_R_factor_gt 0.0481
_refine_ls_shift/su_max 0.001
_refine_ls_shift/su_mean 0.000
_refine_ls_structure_factor_coef Fsqd
_refine_ls_weighting_details 'w=1/[\s^2^(Fo^2^)+(0.0525P)^2^+1.1080P] where P=(Fo^2^+2Fc^2^)/3'
_refine_ls_weighting_scheme calc
_refine_ls_wR_factor_gt 0.1133
_refine_ls_wR_factor_ref 0.1256
_reflns_Friedel_coverage 0.000
_reflns_number_gt 2649
_reflns_number_total 3657
_reflns_threshold_expression 'I > 2\s(I)'
_cod_data_source_file c8dt04058c2.cif
_cod_data_source_block 1a_d1829a_a
_cod_depositor_comments 'Adding full bibliography for 7048646--7048653.cif.'
_cod_database_code 7048646
_shelx_shelxl_version_number 2016/6
_shelx_space_group_comment
; 
The symmetry employed for this shelxl refinement is uniquely defined 
by the following loop, which should always be used as a source of 
symmetry information in preference to the above space-group names. 
They are only intended as comments. 
;
_shelx_estimated_absorpt_t_min 0.968
_shelx_estimated_absorpt_t_max 0.983

loop_
_space_group_symop_operation_xyz
'x, y, z'
'-x, y+1/2, -z+1/2'
'-x, -y, -z'
'x, -y-1/2, z-1/2'

loop_
_atom_site_label
_atom_site_type_symbol
_atom_site_fract_x
_atom_site_fract_y
_atom_site_fract_z
_atom_site_U_iso_or_equiv
_atom_site_adp_type
_atom_site_occupancy
_atom_site_site_symmetry_order
_atom_site_calc_flag
_atom_site_refinement_flags_posn
_atom_site_refinement_flags_adp
P1 P 0.74319(3) 0.74906(10) 0.62905(3) 0.02013(15) Uani 1 1 d . .
N1 N 0.55745(11) 0.7804(3) 0.58416(12) 0.0242(4) Uani 1 1 d . .
N2 N 0.44783(11) 0.5396(3) 0.56791(11) 0.0234(4) Uani 1 1 d . .
C1 C 0.67365(12) 1.0125(4) 0.58517(13) 0.0225(4) Uani 1 1 d . .
H1A H 0.704347 1.168357 0.605476 0.027 Uiso 1 1 calc R U
H1B H 0.651062 1.009807 0.523003 0.027 Uiso 1 1 calc R U
C2 C 0.60430(12) 1.0080(4) 0.60972(13) 0.0232(5) Uani 1 1 d . .
H2A H 0.626596 1.026644 0.671559 0.028 Uiso 1 1 calc R U
H2B H 0.568070 1.150129 0.583195 0.028 Uiso 1 1 calc R U
C3 C 0.49405(12) 0.7411(4) 0.60269(12) 0.0209(4) Uani 1 1 d . .
C4 C 0.47817(13) 0.9009(4) 0.65599(13) 0.0245(5) Uani 1 1 d . .
H4A H 0.510978 1.042602 0.679210 0.029 Uiso 1 1 calc R U
C5 C 0.41492(13) 0.8504(4) 0.67422(14) 0.0275(5) Uani 1 1 d . .
H5A H 0.403707 0.956766 0.710329 0.033 Uiso 1 1 calc R U
C6 C 0.36738(13) 0.6431(4) 0.63962(14) 0.0271(5) Uani 1 1 d . .
H6A H 0.323435 0.603446 0.651559 0.032 Uiso 1 1 calc R U
C7 C 0.38631(13) 0.4971(4) 0.58729(13) 0.0259(5) Uani 1 1 d . .
H7A H 0.353507 0.355942 0.563108 0.031 Uiso 1 1 calc R U
C8 C 0.83522(13) 0.8578(4) 0.62401(12) 0.0215(4) Uani 1 1 d . .
C9 C 0.90285(13) 0.7058(4) 0.66271(14) 0.0263(5) Uani 1 1 d . .
H9A H 0.898720 0.558275 0.689590 0.032 Uiso 1 1 calc R U
C10 C 0.97542(13) 0.7642(5) 0.66291(14) 0.0308(5) Uani 1 1 d . .
H10A H 1.020717 0.658196 0.690294 0.037 Uiso 1 1 calc R U
C11 C 0.98288(15) 0.9772(5) 0.62336(15) 0.0322(5) Uani 1 1 d . .
H11A H 1.032875 1.017102 0.623104 0.039 Uiso 1 1 calc R U
C12 C 0.91663(15) 1.1303(4) 0.58437(14) 0.0312(5) Uani 1 1 d . .
H12A H 0.921134 1.276167 0.556935 0.037 Uiso 1 1 calc R U
C13 C 0.84316(14) 1.0732(4) 0.58485(13) 0.0257(5) Uani 1 1 d . .
H13A H 0.798281 1.181328 0.558415 0.031 Uiso 1 1 calc R U
C14 C 0.77564(12) 0.7922(4) 0.74263(13) 0.0196(4) Uani 1 1 d . .
C15 C 0.75491(13) 0.6137(4) 0.78543(14) 0.0252(5) Uani 1 1 d . .
H15A H 0.722209 0.477729 0.755466 0.030 Uiso 1 1 calc R U
C16 C 0.78167(14) 0.6319(4) 0.87236(14) 0.0298(5) Uani 1 1 d . .
H16A H 0.766535 0.509612 0.901083 0.036 Uiso 1 1 calc R U
C17 C 0.83023(14) 0.8278(4) 0.91678(14) 0.0292(5) Uani 1 1 d . .
H17A H 0.849975 0.836990 0.976160 0.035 Uiso 1 1 calc R U
C18 C 0.84993(14) 1.0105(4) 0.87428(14) 0.0273(5) Uani 1 1 d . .
H18A H 0.882235 1.147200 0.904223 0.033 Uiso 1 1 calc R U
C19 C 0.82209(13) 0.9926(4) 0.78737(13) 0.0235(5) Uani 1 1 d . .
H19A H 0.835030 1.119134 0.758265 0.028 Uiso 1 1 calc R U
H1N H 0.5594(14) 0.694(5) 0.5460(16) 0.031(7) Uiso 1 1 d . .

loop_
_atom_site_aniso_label
_atom_site_aniso_U_11
_atom_site_aniso_U_22
_atom_site_aniso_U_33
_atom_site_aniso_U_23
_atom_site_aniso_U_13
_atom_site_aniso_U_12
P1 0.0192(3) 0.0187(3) 0.0187(3) -0.0003(2) 0.0051(2) 0.0002(2)
N1 0.0213(9) 0.0272(10) 0.0231(10) -0.0072(8) 0.0089(8) -0.0017(8)
N2 0.0231(9) 0.0236(9) 0.0208(9) -0.0008(7) 0.0075(7) 0.0011(8)
C1 0.0189(10) 0.0229(11) 0.0203(10) 0.0008(9) 0.0039(8) 0.0001(9)
C2 0.0171(10) 0.0240(11) 0.0228(11) -0.0025(9) 0.0036(8) 0.0022(9)
C3 0.0171(10) 0.0223(10) 0.0179(10) 0.0027(9) 0.0029(8) 0.0051(9)
C4 0.0223(11) 0.0239(11) 0.0234(11) -0.0022(9) 0.0067(9) 0.0002(9)
C5 0.0291(12) 0.0299(12) 0.0235(11) -0.0013(9) 0.0116(10) 0.0047(10)
C6 0.0255(12) 0.0323(12) 0.0246(11) 0.0040(10) 0.0122(10) 0.0015(10)
C7 0.0263(12) 0.0253(11) 0.0234(11) 0.0019(9) 0.0088(9) -0.0010(9)
C8 0.0238(11) 0.0249(11) 0.0137(10) -0.0040(8) 0.0065(8) 0.0005(9)
C9 0.0248(11) 0.0284(12) 0.0236(11) -0.0001(9) 0.0090(9) 0.0010(9)
C10 0.0203(11) 0.0370(13) 0.0328(13) -0.0041(11) 0.0097(9) 0.0020(11)
C11 0.0291(13) 0.0387(14) 0.0333(13) -0.0122(11) 0.0181(10) -0.0085(11)
C12 0.0433(14) 0.0284(12) 0.0286(12) -0.0051(10) 0.0221(11) -0.0076(11)
C13 0.0317(12) 0.0239(11) 0.0220(11) -0.0011(9) 0.0125(10) 0.0007(10)
C14 0.0164(10) 0.0202(11) 0.0203(10) 0.0028(8) 0.0065(8) 0.0036(8)
C15 0.0243(11) 0.0236(11) 0.0256(11) 0.0014(9) 0.0092(9) -0.0037(9)
C16 0.0355(13) 0.0286(12) 0.0267(12) 0.0065(10) 0.0152(10) -0.0010(10)
C17 0.0348(13) 0.0344(13) 0.0200(11) 0.0033(9) 0.0136(10) 0.0023(10)
C18 0.0297(12) 0.0277(12) 0.0238(11) -0.0027(9) 0.0113(10) -0.0047(10)
C19 0.0274(12) 0.0223(11) 0.0237(11) 0.0012(9) 0.0140(9) -0.0024(9)

loop_
_atom_type_symbol
_atom_type_description
_atom_type_scat_dispersion_real
_atom_type_scat_dispersion_imag
_atom_type_scat_source
C C 0.0033 0.0016 'International Tables Vol C Tables 4.2.6.8 and 6.1.1.4'
H H 0.0000 0.0000 'International Tables Vol C Tables 4.2.6.8 and 6.1.1.4'
N N 0.0061 0.0033 'International Tables Vol C Tables 4.2.6.8 and 6.1.1.4'
P P 0.1023 0.0942 'International Tables Vol C Tables 4.2.6.8 and 6.1.1.4'

loop_
_geom_angle_atom_site_label_1
_geom_angle_atom_site_label_2
_geom_angle_atom_site_label_3
_geom_angle
C8 P1 C14 98.95(9)
C8 P1 C1 102.54(10)
C14 P1 C1 100.92(9)
C3 N1 C2 120.71(18)
C3 N1 H1N 117.3(17)
C2 N1 H1N 119.4(17)
C7 N2 C3 117.03(18)
C2 C1 P1 112.49(15)
C2 C1 H1A 109.1
P1 C1 H1A 109.1
C2 C1 H1B 109.1
P1 C1 H1B 109.1
H1A C1 H1B 107.8
N1 C2 C1 112.50(17)
N1 C2 H2A 109.1
C1 C2 H2A 109.1
N1 C2 H2B 109.1
C1 C2 H2B 109.1
H2A C2 H2B 107.8
N2 C3 N1 116.75(18)
N2 C3 C4 121.62(19)
N1 C3 C4 121.6(2)
C5 C4 C3 119.4(2)
C5 C4 H4A 120.3
C3 C4 H4A 120.3
C4 C5 C6 119.6(2)
C4 C5 H5A 120.2
C6 C5 H5A 120.2
C7 C6 C5 117.5(2)
C7 C6 H6A 121.3
C5 C6 H6A 121.3
N2 C7 C6 124.8(2)
N2 C7 H7A 117.6
C6 C7 H7A 117.6
C9 C8 C13 117.9(2)
C9 C8 P1 115.60(16)
C13 C8 P1 126.53(17)
C10 C9 C8 121.6(2)
C10 C9 H9A 119.2
C8 C9 H9A 119.2
C9 C10 C11 120.4(2)
C9 C10 H10A 119.8
C11 C10 H10A 119.8
C12 C11 C10 119.1(2)
C12 C11 H11A 120.5
C10 C11 H11A 120.5
C11 C12 C13 120.7(2)
C11 C12 H12A 119.6
C13 C12 H12A 119.6
C12 C13 C8 120.4(2)
C12 C13 H13A 119.8
C8 C13 H13A 119.8
C15 C14 C19 118.83(19)
C15 C14 P1 118.47(16)
C19 C14 P1 122.66(15)
C14 C15 C16 120.5(2)
C14 C15 H15A 119.7
C16 C15 H15A 119.7
C17 C16 C15 120.2(2)
C17 C16 H16A 119.9
C15 C16 H16A 119.9
C16 C17 C18 119.8(2)
C16 C17 H17A 120.1
C18 C17 H17A 120.1
C17 C18 C19 119.7(2)
C17 C18 H18A 120.2
C19 C18 H18A 120.2
C14 C19 C18 121.0(2)
C14 C19 H19A 119.5
C18 C19 H19A 119.5

loop_
_geom_bond_atom_site_label_1
_geom_bond_atom_site_label_2
_geom_bond_distance
P1 C8 1.838(2)
P1 C14 1.843(2)
P1 C1 1.843(2)
N1 C3 1.366(3)
N1 C2 1.456(3)
N1 H1N 0.84(3)
N2 C7 1.345(3)
N2 C3 1.353(3)
C1 C2 1.526(3)
C1 H1A 0.9900
C1 H1B 0.9900
C2 H2A 0.9900
C2 H2B 0.9900
C3 C4 1.405(3)
C4 C5 1.371(3)
C4 H4A 0.9500
C5 C6 1.387(3)
C5 H5A 0.9500
C6 C7 1.378(3)
C6 H6A 0.9500
C7 H7A 0.9500
C8 C9 1.394(3)
C8 C13 1.398(3)
C9 C10 1.375(3)
C9 H9A 0.9500
C10 C11 1.387(3)
C10 H10A 0.9500
C11 C12 1.381(3)
C11 H11A 0.9500
C12 C13 1.395(3)
C12 H12A 0.9500
C13 H13A 0.9500
C14 C15 1.384(3)
C14 C19 1.391(3)
C15 C16 1.397(3)
C15 H15A 0.9500
C16 C17 1.385(3)
C16 H16A 0.9500
C17 C18 1.386(3)
C17 H17A 0.9500
C18 C19 1.394(3)
C18 H18A 0.9500
C19 H19A 0.9500

loop_
_geom_hbond_atom_site_label_D
_geom_hbond_atom_site_label_H
_geom_hbond_atom_site_label_A
_geom_hbond_distance_DH
_geom_hbond_distance_HA
_geom_hbond_distance_DA
_geom_hbond_angle_DHA
_geom_hbond_site_symmetry_A
N1 H1N N2 0.84(3) 2.34(3) 3.170(3) 175(2) 3_666

loop_
_geom_torsion_atom_site_label_1
_geom_torsion_atom_site_label_2
_geom_torsion_atom_site_label_3
_geom_torsion_atom_site_label_4
_geom_torsion
C8 P1 C1 C2 -160.10(15)
C14 P1 C1 C2 -58.26(16)
C3 N1 C2 C1 178.42(18)
P1 C1 C2 N1 -57.1(2)
C7 N2 C3 N1 178.68(18)
C7 N2 C3 C4 -0.7(3)
C2 N1 C3 N2 172.18(18)
C2 N1 C3 C4 -8.5(3)
N2 C3 C4 C5 0.8(3)
N1 C3 C4 C5 -178.5(2)
C3 C4 C5 C6 -0.2(3)
C4 C5 C6 C7 -0.4(3)
C3 N2 C7 C6 0.0(3)
C5 C6 C7 N2 0.6(3)
C14 P1 C8 C9 69.35(17)
C1 P1 C8 C9 172.74(16)
C14 P1 C8 C13 -111.43(19)
C1 P1 C8 C13 -8.0(2)
C13 C8 C9 C10 0.1(3)
P1 C8 C9 C10 179.42(17)
C8 C9 C10 C11 -0.7(3)
C9 C10 C11 C12 0.5(3)
C10 C11 C12 C13 0.3(3)
C11 C12 C13 C8 -0.8(3)
C9 C8 C13 C12 0.6(3)
P1 C8 C13 C12 -178.59(16)
C8 P1 C14 C15 -139.87(17)
C1 P1 C14 C15 115.40(17)
C8 P1 C14 C19 38.12(19)
C1 P1 C14 C19 -66.61(19)
C19 C14 C15 C16 -1.4(3)
P1 C14 C15 C16 176.69(17)
C14 C15 C16 C17 -0.8(3)
C15 C16 C17 C18 2.2(3)
C16 C17 C18 C19 -1.4(3)
C15 C14 C19 C18 2.2(3)
P1 C14 C19 C18 -175.75(17)
C17 C18 C19 C14 -0.9(3)
